data_7104623
loop_
_publ_author_name
'Guo, Sheng-Ping'
'Guo, Guo-Cong'
'Wang, Ming-Sheng'
'Zou, Jian-Ping'
'Zeng, Hui-Yi'
'Cai, Li-Zhen'
'Huang, Jin-Shun'

_publ_section_title
;
 A facile approach to hexanary chalcogenoborate featuring a 3-D chiral
 honeycomb-like open-framework constructed from rare-earth
 consolidating thiogallate-closo-dodecaborate.
;
_journal_issue 29
_journal_name_full 'Chemical communications (Cambridge, England)'
_journal_page_first 4366
_journal_page_last 4368
_journal_paper_doi 10.1039/b906124j
_journal_volume 34
_journal_year 2009
_chemical_absolute_configuration ad
_chemical_formula_moiety K3ISmGa3B12S12
_chemical_formula_sum 'B12 Ga3 I K3 S12 Sm'
_chemical_formula_weight 1118.15
_chemical_name_common K3ISmGa3B12S12
_chemical_name_systematic
;
K3ISmGa3B12S12
;
_space_group_IT_number 182
_symmetry_cell_setting hexagonal
_symmetry_space_group_name_Hall 'P 6c 2c'
_symmetry_space_group_name_H-M 'P 63 2 2'
_atom_sites_solution_primary direct
_atom_sites_solution_secondary difmap
_audit_creation_method SHELXL-97
_cell_angle_alpha 90.00
_cell_angle_beta 90.00
_cell_angle_gamma 120.00
_cell_formula_units_Z 2
_cell_length_a 12.9213(16)
_cell_length_b 12.9213(16)
_cell_length_c 9.3181(17)
_cell_measurement_temperature 293(2)
_cell_volume 1347.3(3)
_computing_cell_refinement 'CrystalClear (Rigaku Corp., 2002)'
_computing_data_collection 'CrystalClear (Rigaku Corp., 2002)'
_computing_data_reduction 'CrystalClear (Rigaku Corp., 2002)'
_computing_publication_material 'Siemens SHELXTL^TM^ 5'
_computing_structure_refinement 'Siemens SHELXTL^TM^ 5'
_computing_structure_solution 'Siemens SHELXTL^TM^ 5'
_diffrn_ambient_temperature 293(2)
_diffrn_measured_fraction_theta_full 0.982
_diffrn_measured_fraction_theta_max 0.982
_diffrn_measurement_device_type 'Rigaku Scxmini CCD'
_diffrn_measurement_method \w
_diffrn_radiation_monochromator graphite
_diffrn_radiation_source 'rotating-anode generator'
_diffrn_radiation_type MoK\a
_diffrn_radiation_wavelength 0.71073
_diffrn_reflns_av_R_equivalents 0.1070
_diffrn_reflns_av_sigmaI/netI 0.0883
_diffrn_reflns_limit_h_max 10
_diffrn_reflns_limit_h_min -15
_diffrn_reflns_limit_k_max 15
_diffrn_reflns_limit_k_min -13
_diffrn_reflns_limit_l_max 11
_diffrn_reflns_limit_l_min -11
_diffrn_reflns_number 8983
_diffrn_reflns_theta_full 25.48
_diffrn_reflns_theta_max 25.48
_diffrn_reflns_theta_min 3.15
_exptl_absorpt_coefficient_mu 7.651
_exptl_absorpt_correction_T_max 1.0000
_exptl_absorpt_correction_T_min 0.7562
_exptl_absorpt_correction_type multi-scan
_exptl_absorpt_process_details 'Sphere (Rigaku CrystalClear)'
_exptl_crystal_colour yellow
_exptl_crystal_density_diffrn 2.756
_exptl_crystal_description block
_exptl_crystal_F_000 1034
_exptl_crystal_size_max 0.12
_exptl_crystal_size_mid 0.10
_exptl_crystal_size_min 0.10
_refine_diff_density_max 0.706
_refine_diff_density_min -1.540
_refine_diff_density_rms 0.164
_refine_ls_abs_structure_details 'Flack H D (1983), Acta Cryst. A39, 876-881'
_refine_ls_abs_structure_Flack 0.00(6)
_refine_ls_extinction_method none
_refine_ls_goodness_of_fit_ref 0.946
_refine_ls_matrix_type full
_refine_ls_number_parameters 52
_refine_ls_number_reflns 842
_refine_ls_number_restraints 6
_refine_ls_restrained_S_all 0.970
_refine_ls_R_factor_all 0.0593
_refine_ls_R_factor_gt 0.0427
_refine_ls_shift/su_max 0.001
_refine_ls_shift/su_mean 0.000
_refine_ls_structure_factor_coef Fsqd
_refine_ls_weighting_details 'calc w=1/[\s^2^(Fo^2^)+(0.0273P)^2^+0.0000P] where P=(Fo^2^+2Fc^2^)/3'
_refine_ls_weighting_scheme calc
_refine_ls_wR_factor_gt 0.0856
_refine_ls_wR_factor_ref 0.0926
_reflns_number_gt 674
_reflns_number_total 842
_reflns_threshold_expression >2sigma(I)
_cod_data_source_file b906124j.txt
_cod_data_source_block h
_cod_depositor_comments
;
The following automatic conversions were performed:
'_exptl_absorpt_correction_type' value 'Multi-scan' changed to
'multi-scan' according to
'/home/saulius/struct/CIF-dictionaries/cif_core.dic' dictionary named
'cif_core.dic' version 2.4.1 from 2010-06-29.

Automatic conversion script
Id: cif_fix_enum 1527 2010-12-29 10:47:43Z saulius 
;
_cod_original_sg_symbol_H-M P6(3)22
_cod_database_code 7104623

loop_
_symmetry_equiv_pos_as_xyz
'x, y, z'
'-y, x-y, z'
'-x+y, -x, z'
'-x, -y, z+1/2'
'y, -x+y, z+1/2'
'x-y, x, z+1/2'
'y, x, -z'
'x-y, -y, -z'
'-x, -x+y, -z'
'-y, -x, -z+1/2'
'-x+y, y, -z+1/2'
'x, x-y, -z+1/2'

loop_
_atom_site_label
_atom_site_type_symbol
_atom_site_fract_x
_atom_site_fract_y
_atom_site_fract_z
_atom_site_U_iso_or_equiv
_atom_site_adp_type
_atom_site_occupancy
_atom_site_symmetry_multiplicity
_atom_site_calc_flag
_atom_site_refinement_flags
_atom_site_disorder_assembly
_atom_site_disorder_group
Sm1 Sm 0.3333 0.6667 0.2500 0.02453(9) Uani 1 6 d S . .
I1 I 0.0000 0.0000 0.7500 0.0767(3) Uani 1 6 d S . .
Ga1 Ga 0.0000 0.53817(4) 0.5000 0.02125(11) Uani 1 2 d S . .
K1 K 0.0000 0.21493(13) 0.5000 0.0989(6) Uani 1 2 d SU . .
S1 S 0.06452(6) 0.67153(7) 0.67950(7) 0.0216(2) Uani 1 1 d . . .
S2 S 0.15916(6) 0.50666(6) 0.44589(7) 0.0178(2) Uani 1 1 d . . .
B1 B 0.2034(2) 0.6676(3) 0.7168(3) 0.0184(10) Uani 1 1 d . . .
B2 B 0.2504(3) 0.5879(3) 0.6062(3) 0.0121(9) Uani 1 1 d . . .

loop_
_atom_site_aniso_label
_atom_site_aniso_U_11
_atom_site_aniso_U_22
_atom_site_aniso_U_33
_atom_site_aniso_U_23
_atom_site_aniso_U_13
_atom_site_aniso_U_12
Sm1 0.02678(12) 0.02678(12) 0.02004(16) 0.000 0.000 0.01339(6)
I1 0.0695(3) 0.0695(3) 0.0909(5) 0.000 0.000 0.03476(15)
Ga1 0.0208(2) 0.02573(18) 0.01557(19) -0.00149(12) -0.0030(2) 0.01039(12)
K1 0.1500(14) 0.0718(7) 0.1009(10) 0.0139(6) 0.0277(12) 0.0750(7)
S1 0.0191(3) 0.0300(3) 0.0179(3) -0.0063(3) -0.0039(3) 0.0139(2)
S2 0.0162(3) 0.0241(3) 0.0115(3) -0.0028(3) -0.0024(3) 0.0088(2)
B1 0.0116(12) 0.0241(15) 0.0122(14) -0.0090(14) -0.0041(11) 0.0034(11)
B2 0.0164(12) 0.0086(11) 0.0107(13) 0.0018(12) 0.0025(13) 0.0058(8)

loop_
_atom_type_symbol
_atom_type_description
_atom_type_scat_dispersion_real
_atom_type_scat_dispersion_imag
_atom_type_scat_source
B B 0.0013 0.0007 'International Tables Vol C Tables 4.2.6.8 and 6.1.1.4'
S S 0.1246 0.1234 'International Tables Vol C Tables 4.2.6.8 and 6.1.1.4'
K K 0.2009 0.2494 'International Tables Vol C Tables 4.2.6.8 and 6.1.1.4'
Ga Ga 0.2307 1.6083 'International Tables Vol C Tables 4.2.6.8 and 6.1.1.4'
I I -0.4742 1.8119 'International Tables Vol C Tables 4.2.6.8 and 6.1.1.4'
Sm Sm -0.1638 3.4418 'International Tables Vol C Tables 4.2.6.8 and 6.1.1.4'

loop_
_geom_angle_atom_site_label_1
_geom_angle_atom_site_label_2
_geom_angle_atom_site_label_3
_geom_angle
_geom_angle_site_symmetry_1
_geom_angle_site_symmetry_3
_geom_angle_publ_flag
S2 Sm1 S2 101.56(3) 12_565 3_565 ?
S2 Sm1 S2 93.01(3) 12_565 . ?
S2 Sm1 S2 82.92(2) 3_565 . ?
S2 Sm1 S2 82.92(2) 12_565 10_665 ?
S2 Sm1 S2 93.01(3) 3_565 10_665 ?
S2 Sm1 S2 173.58(4) . 10_665 ?
S2 Sm1 S2 173.58(4) 12_565 2_665 ?
S2 Sm1 S2 82.92(2) 3_565 2_665 ?
S2 Sm1 S2 82.92(2) . 2_665 ?
S2 Sm1 S2 101.56(3) 10_665 2_665 ?
S2 Sm1 S2 82.92(2) 12_565 11 ?
S2 Sm1 S2 173.58(4) 3_565 11 ?
S2 Sm1 S2 101.56(3) . 11 ?
S2 Sm1 S2 82.92(2) 10_665 11 ?
S2 Sm1 S2 93.01(3) 2_665 11 ?
K1 I1 K1 180.0 2 5 ?
K1 I1 K1 96.86(3) 2 6 ?
K1 I1 K1 83.14(3) 5 6 ?
K1 I1 K1 96.86(3) 2 4 ?
K1 I1 K1 83.14(3) 5 4 ?
K1 I1 K1 83.14(3) 6 4 ?
K1 I1 K1 83.14(3) 2 3 ?
K1 I1 K1 96.86(3) 5 3 ?
K1 I1 K1 180.0 6 3 ?
K1 I1 K1 96.86(3) 4 3 ?
K1 I1 K1 83.14(3) 2 . ?
K1 I1 K1 96.86(3) 5 . ?
K1 I1 K1 96.86(3) 6 . ?
K1 I1 K1 180.0 4 . ?
K1 I1 K1 83.14(3) 3 . ?
S1 Ga1 S1 108.72(5) . 9_556 ?
S1 Ga1 S2 116.19(2) . 9_556 ?
S1 Ga1 S2 105.83(3) 9_556 9_556 ?
S1 Ga1 S2 105.83(3) . . ?
S1 Ga1 S2 116.19(2) 9_556 . ?
S2 Ga1 S2 104.41(4) 9_556 . ?
S2 K1 S2 68.06(5) . 9_556 ?
S2 K1 S1 65.50(3) . 12_566 ?
S2 K1 S1 63.15(3) 9_556 12_566 ?
S2 K1 S1 63.15(3) . 4_564 ?
S2 K1 S1 65.50(3) 9_556 4_564 ?
S1 K1 S1 116.97(5) 12_566 4_564 ?
S2 K1 I1 122.479(15) . 4_554 ?
S2 K1 I1 137.132(14) 9_556 4_554 ?
S1 K1 I1 158.91(4) 12_566 4_554 ?
S1 K1 I1 82.413(19) 4_564 4_554 ?
S2 K1 I1 137.132(14) . . ?
S2 K1 I1 122.479(15) 9_556 . ?
S1 K1 I1 82.413(19) 12_566 . ?
S1 K1 I1 158.91(4) 4_564 . ?
I1 K1 I1 79.98(4) 4_554 . ?
S2 K1 K1 170.732(15) . 2 ?
S2 K1 K1 116.65(2) 9_556 2 ?
S1 K1 K1 123.56(2) 12_566 2 ?
S1 K1 K1 110.64(2) 4_564 2 ?
I1 K1 K1 48.432(14) 4_554 2 ?
I1 K1 K1 48.432(14) . 2 ?
S2 K1 K1 116.65(2) . 3 ?
S2 K1 K1 170.732(15) 9_556 3 ?
S1 K1 K1 110.64(2) 12_566 3 ?
S1 K1 K1 123.56(2) 4_564 3 ?
I1 K1 K1 48.432(14) 4_554 3 ?
I1 K1 K1 48.432(14) . 3 ?
K1 K1 K1 60.0 2 3 ?
B1 S1 Ga1 96.43(11) . . ?
B1 S1 K1 106.26(10) . 4_565 ?
Ga1 S1 K1 149.13(3) . 4_565 ?
B2 S2 Ga1 95.31(13) . . ?
B2 S2 Sm1 93.27(9) . . ?
Ga1 S2 Sm1 117.27(3) . . ?
B2 S2 K1 112.15(10) . . ?
Ga1 S2 K1 93.77(3) . . ?
Sm1 S2 K1 138.13(3) . . ?
B2 B1 B2 107.3(3) . 12_566 ?
B2 B1 B1 108.40(16) . 10_666 ?
B2 B1 B1 62.1(2) 12_566 10_666 ?
B2 B1 B1 59.3(2) . 12_566 ?
B2 B1 B1 59.0(2) 12_566 12_566 ?
B1 B1 B1 108.75(18) 10_666 12_566 ?
B2 B1 B2 60.4(2) . 3_565 ?
B2 B1 B2 107.6(2) 12_566 3_565 ?
B1 B1 B2 58.76(18) 10_666 3_565 ?
B1 B1 B2 106.9(2) 12_566 3_565 ?
B2 B1 S1 121.78(19) . . ?
B2 B1 S1 122.0(2) 12_566 . ?
B1 B1 S1 120.43(11) 10_666 . ?
B1 B1 S1 123.00(11) 12_566 . ?
B2 B1 S1 121.9(2) 3_565 . ?
B1 B2 B1 61.7(3) . 12_566 ?
B1 B2 B2 109.35(19) . 2_665 ?
B1 B2 B2 106.70(18) 12_566 2_665 ?
B1 B2 B2 61.6(2) . 3_565 ?
B1 B2 B2 109.64(19) 12_566 3_565 ?
B2 B2 B2 60.000(1) 2_665 3_565 ?
B1 B2 B1 108.5(2) . 2_665 ?
B1 B2 B1 59.1(2) 12_566 2_665 ?
B2 B2 B1 58.0(2) 2_665 2_665 ?
B2 B2 B1 106.5(2) 3_565 2_665 ?
B1 B2 S2 119.4(2) . . ?
B1 B2 S2 122.10(19) 12_566 . ?
B2 B2 S2 122.37(17) 2_665 . ?
B2 B2 S2 120.15(18) 3_565 . ?
B1 B2 S2 124.2(2) 2_665 . ?

loop_
_geom_bond_atom_site_label_1
_geom_bond_atom_site_label_2
_geom_bond_distance
_geom_bond_site_symmetry_2
_geom_bond_publ_flag
Sm1 S2 2.8317(7) 12_565 ?
Sm1 S2 2.8317(7) 3_565 ?
Sm1 S2 2.8317(7) . ?
Sm1 S2 2.8317(7) 10_665 ?
Sm1 S2 2.8317(7) 2_665 ?
Sm1 S2 2.8317(7) 11 ?
I1 K1 3.6249(14) 2 ?
I1 K1 3.6249(14) 5 ?
I1 K1 3.6249(14) 6 ?
I1 K1 3.6249(14) 4 ?
I1 K1 3.6249(14) 3 ?
I1 K1 3.6249(13) . ?
Ga1 S1 2.2417(8) . ?
Ga1 S1 2.2417(8) 9_556 ?
Ga1 S2 2.3424(10) 9_556 ?
Ga1 S2 2.3424(10) . ?
K1 S2 3.3076(16) . ?
K1 S2 3.3076(16) 9_556 ?
K1 S1 3.6040(13) 12_566 ?
K1 S1 3.6040(13) 4_564 ?
K1 I1 3.6249(13) 4_554 ?
K1 K1 4.810(3) 2 ?
K1 K1 4.810(3) 3 ?
S1 B1 1.853(4) . ?
S1 K1 3.6040(13) 4_565 ?
S2 B2 1.867(3) . ?
B1 B2 1.765(6) . ?
B1 B2 1.770(4) 12_566 ?
B1 B1 1.777(5) 10_666 ?
B1 B1 1.813(8) 12_566 ?
B1 B2 1.830(5) 3_565 ?
B2 B1 1.770(4) 12_566 ?
B2 B2 1.811(4) 2_665 ?
B2 B2 1.811(4) 3_565 ?
B2 B1 1.830(5) 2_665 ?
